data_4516940
loop_
_publ_author_name
'Kuleshova, Olena'
'Khilya, Olga'
'Volovenko, Yulian'
'Mallet-Ladeira, Sonia'
'Dyakonenko, Viktoriya'
'Gras, Emmanuel'

_publ_section_title
;
 Expedited Route to Fully Substituted Amino-Pyrazole Building Blocks and
 Their Further Transformations.
;
_journal_issue 12
_journal_name_full 'ACS omega'
_journal_page_first 8911
_journal_page_last 8927
_journal_paper_doi 10.1021/acsomega.7b01419
_journal_volume 2
_journal_year 2017
_chemical_formula_moiety 'C16 H15 N3 S'
_chemical_formula_sum 'C16 H15 N3 S'
_chemical_formula_weight 281.37
_space_group_crystal_system triclinic
_space_group_IT_number 2
_space_group_name_Hall '-P 1'
_space_group_name_H-M_alt 'P -1'
_atom_sites_solution_hydrogens geom
_audit_creation_date 2015-11-27
_audit_creation_method
;
Olex2 1.2
(compiled 2015.09.30 svn.r3233 for OlexSys, GUI svn.r5103)
;
_cell_angle_alpha 93.532(9)
_cell_angle_beta 94.791(10)
_cell_angle_gamma 91.122(9)
_cell_formula_units_Z 4
_cell_length_a 7.7827(10)
_cell_length_b 11.3884(11)
_cell_length_c 16.0505(19)
_cell_measurement_reflns_used 1442
_cell_measurement_temperature 293(2)
_cell_measurement_theta_max 21.3530
_cell_measurement_theta_min 3.3410
_cell_volume 1414.5(3)
_computing_cell_refinement
;
CrysAlisPro, Agilent Technologies,
Version 1.171.37.33 (release 27-03-2014 CrysAlis171 .NET)
(compiled Mar 27 2014,17:12:48)
;
_computing_data_collection
;
CrysAlisPro, Agilent Technologies,
Version 1.171.37.33 (release 27-03-2014 CrysAlis171 .NET)
(compiled Mar 27 2014,17:12:48)
;
_computing_data_reduction
;
CrysAlisPro, Agilent Technologies,
Version 1.171.37.33 (release 27-03-2014 CrysAlis171 .NET)
(compiled Mar 27 2014,17:12:48)
;
_computing_molecular_graphics 'Olex2 (Dolomanov et al., 2009)'
_computing_publication_material 'Olex2 (Dolomanov et al., 2009)'
_computing_structure_refinement 'ShelXL (Sheldrick, 2015)'
_computing_structure_solution 'ShelXT (Sheldrick, 2015)'
_diffrn_ambient_temperature 293(2)
_diffrn_detector 'CCD plate'
_diffrn_detector_area_resol_mean 16.1827
_diffrn_detector_type Sapphire3
_diffrn_measured_fraction_theta_full 0.997
_diffrn_measured_fraction_theta_max 0.997
_diffrn_measurement_details
;
#__ type_ start__ end____ width___ exp.time_
  1 omega   56.00   94.00   1.0000   30.0000
omega____ theta____ kappa____ phi______ frames
    -       26.7645   57.0000   90.0000 38

#__ type_ start__ end____ width___ exp.time_
  2 omega   64.00   99.00   1.0000   30.0000
omega____ theta____ kappa____ phi______ frames
    -       26.7645  178.0000  -60.0000 35

#__ type_ start__ end____ width___ exp.time_
  3 omega    0.00   37.00   1.0000   30.0000
omega____ theta____ kappa____ phi______ frames
    -       26.7645   77.0000 -180.0000 37

#__ type_ start__ end____ width___ exp.time_
  4 omega  -22.00   66.00   1.0000   30.0000
omega____ theta____ kappa____ phi______ frames
    -       26.7645  -99.0000  -60.0000 88

#__ type_ start__ end____ width___ exp.time_
  5 omega    9.00   66.00   1.0000   30.0000
omega____ theta____ kappa____ phi______ frames
    -       26.7645  -99.0000   60.0000 57

#__ type_ start__ end____ width___ exp.time_
  6 omega  -34.00   95.00   1.0000   30.0000
omega____ theta____ kappa____ phi______ frames
    -       26.7645    0.0000  -90.0000 129

#__ type_ start__ end____ width___ exp.time_
  7 omega   57.00   83.00   1.0000   30.0000
omega____ theta____ kappa____ phi______ frames
    -       26.7645   37.0000    0.0000 26
;
_diffrn_measurement_device 'four-circle diffractometer'
_diffrn_measurement_device_type 'Xcalibur, Sapphire3'
_diffrn_measurement_method '\w scans'
_diffrn_orient_matrix_UB_11 -0.0658666000
_diffrn_orient_matrix_UB_12 -0.0167940000
_diffrn_orient_matrix_UB_13 0.0251879000
_diffrn_orient_matrix_UB_21 -0.0185130000
_diffrn_orient_matrix_UB_22 -0.0512139000
_diffrn_orient_matrix_UB_23 -0.0269382000
_diffrn_orient_matrix_UB_31 0.0607340000
_diffrn_orient_matrix_UB_32 -0.0314870000
_diffrn_orient_matrix_UB_33 0.0247890000
_diffrn_radiation_monochromator graphite
_diffrn_radiation_probe x-ray
_diffrn_radiation_type MoK\a
_diffrn_radiation_wavelength 0.71073
_diffrn_reflns_av_R_equivalents 0.0631
_diffrn_reflns_av_unetI/netI 0.1334
_diffrn_reflns_Laue_measured_fraction_full 0.997
_diffrn_reflns_Laue_measured_fraction_max 0.997
_diffrn_reflns_limit_h_max 10
_diffrn_reflns_limit_h_min -10
_diffrn_reflns_limit_k_max 14
_diffrn_reflns_limit_k_min -14
_diffrn_reflns_limit_l_max 20
_diffrn_reflns_limit_l_min -20
_diffrn_reflns_number 11522
_diffrn_reflns_point_group_measured_fraction_full 0.997
_diffrn_reflns_point_group_measured_fraction_max 0.997
_diffrn_reflns_theta_full 26.000
_diffrn_reflns_theta_max 27.499
_diffrn_reflns_theta_min 3.017
_diffrn_source 'Enhance (Mo) X-ray Source'
_exptl_absorpt_coefficient_mu 0.222
_exptl_absorpt_correction_T_max 1.00000
_exptl_absorpt_correction_T_min 0.93143
_exptl_absorpt_correction_type multi-scan
_exptl_absorpt_process_details
;
CrysAlisPro, Agilent Technologies,
Version 1.171.37.33 (release 27-03-2014 CrysAlis171 .NET)
(compiled Mar 27 2014,17:12:48)
Empirical absorption correction using spherical harmonics,
 implemented in SCALE3 ABSPACK scaling algorithm.
;
_exptl_crystal_density_diffrn 1.321
_exptl_crystal_description
;
;
_exptl_crystal_F_000 592
_refine_diff_density_max 0.246
_refine_diff_density_min -0.206
_refine_diff_density_rms 0.044
_refine_ls_extinction_method none
_refine_ls_goodness_of_fit_ref 0.916
_refine_ls_hydrogen_treatment constr
_refine_ls_matrix_type full
_refine_ls_number_parameters 361
_refine_ls_number_reflns 6458
_refine_ls_number_restraints 0
_refine_ls_restrained_S_all 0.916
_refine_ls_R_factor_all 0.1496
_refine_ls_R_factor_gt 0.0609
_refine_ls_shift/su_max 0.000
_refine_ls_shift/su_mean 0.000
_refine_ls_structure_factor_coef Fsqd
_refine_ls_weighting_details 'w=1/[\s^2^(Fo^2^)+(0.0169P)^2^] where P=(Fo^2^+2Fc^2^)/3'
_refine_ls_weighting_scheme calc
_refine_ls_wR_factor_gt 0.0994
_refine_ls_wR_factor_ref 0.1275
_reflns_Friedel_coverage 0.000
_reflns_number_gt 2955
_reflns_number_total 6458
_reflns_threshold_expression 'I > 2\s(I)'
_cod_data_source_file ao7b01419_si_002.cif
_cod_data_source_block 6c
_cod_database_code 4516940
_shelx_space_group_comment
;
The symmetry employed for this shelxl refinement is uniquely defined
by the following loop, which should always be used as a source of
symmetry information in preference to the above space-group names.
They are only intended as comments.
;
_reflns_odcompleteness_completeness 87.35
_reflns_odcompleteness_iscentric 1
_reflns_odcompleteness_theta 32.37
_olex2_refinement_description
;
1. Fixed Uiso
 At 1.2 times of:
  All C(H) groups, All C(H,H) groups
2.a Ternary CH refined with riding coordinates:
 C14A(H14A), C14B(H14B)
2.b Secondary CH2 refined with riding coordinates:
 C11A(H11A,H11B), C12A(H12A,H12B), C13A(H13A,H13B), C15A(H15A,H15B), C16A(H16A,
 H16B), C11B(H11C,H11D), C12B(H12C,H12D), C13B(H13C,H13D), C15B(H15C,H15D),
 C16B(H16C,H16D)
2.c Aromatic/amide H refined with riding coordinates:
 C2A(H2A), C3A(H3A), C4A(H4A), C5A(H5A), C2B(H2B), C3B(H3B), C4B(H4B), C5B(H5B)
;
_shelx_shelxl_version_number 2014/7
_olex2_submission_special_instructions 'No special instructions were received'

loop_
_space_group_symop_operation_xyz
'x, y, z'
'-x, -y, -z'

loop_
_atom_site_label
_atom_site_type_symbol
_atom_site_fract_x
_atom_site_fract_y
_atom_site_fract_z
_atom_site_U_iso_or_equiv
_atom_site_adp_type
_atom_site_occupancy
_atom_site_site_symmetry_order
_atom_site_calc_flag
_atom_site_refinement_flags_posn
S1A S 0.17976(12) 0.63645(9) 0.86022(5) 0.0666(3) Uani 1 1 d .
N1A N 0.2317(3) 0.5129(2) 0.99111(15) 0.0525(7) Uani 1 1 d .
N2A N 0.3645(3) 0.1997(2) 0.84108(15) 0.0514(7) Uani 1 1 d .
N3A N 0.1792(5) 0.4316(3) 0.70085(19) 0.1189(16) Uani 1 1 d .
C1A C 0.1549(4) 0.7055(3) 0.95694(19) 0.0507(8) Uani 1 1 d .
C2A C 0.1115(4) 0.8214(3) 0.9765(2) 0.0687(11) Uani 1 1 d .
H2A H 0.0931 0.8742 0.9349 0.082 Uiso 1 1 calc R
C3A C 0.0967(4) 0.8550(3) 1.0589(2) 0.0678(10) Uani 1 1 d .
H3A H 0.0676 0.9319 1.0735 0.081 Uiso 1 1 calc R
C4A C 0.1242(4) 0.7770(4) 1.1205(2) 0.0693(11) Uani 1 1 d .
H4A H 0.1124 0.8020 1.1759 0.083 Uiso 1 1 calc R
C5A C 0.1690(4) 0.6619(3) 1.1016(2) 0.0665(10) Uani 1 1 d .
H5A H 0.1864 0.6096 1.1436 0.080 Uiso 1 1 calc R
C6A C 0.1872(4) 0.6264(3) 1.01891(19) 0.0492(8) Uani 1 1 d .
C7A C 0.2320(4) 0.5058(3) 0.90972(19) 0.0468(8) Uani 1 1 d .
C8A C 0.2680(4) 0.4019(3) 0.85608(17) 0.0487(8) Uani 1 1 d .
C9A C 0.2246(5) 0.4150(3) 0.7689(2) 0.0748(12) Uani 1 1 d .
C10A C 0.3241(4) 0.2965(3) 0.88663(18) 0.0466(8) Uani 1 1 d .
C11A C 0.3437(4) 0.2739(3) 0.97767(17) 0.0540(9) Uani 1 1 d .
H11A H 0.2364 0.2874 1.0031 0.065 Uiso 1 1 calc R
H11B H 0.4334 0.3247 1.0071 0.065 Uiso 1 1 calc R
C12A C 0.3923(5) 0.1453(3) 0.9803(2) 0.0707(11) Uani 1 1 d .
H12A H 0.5049 0.1387 1.0103 0.085 Uiso 1 1 calc R
H12B H 0.3084 0.1018 1.0084 0.085 Uiso 1 1 calc R
C13A C 0.3952(5) 0.0976(3) 0.8913(2) 0.0754(11) Uani 1 1 d .
H13A H 0.5061 0.0640 0.8819 0.090 Uiso 1 1 calc R
H13B H 0.3056 0.0376 0.8774 0.090 Uiso 1 1 calc R
C14A C 0.3672(4) 0.1876(3) 0.75134(19) 0.0601(9) Uani 1 1 d .
H14A H 0.2545 0.1778 0.7193 0.072 Uiso 1 1 calc R
C15A C 0.5112(5) 0.1245(4) 0.7149(2) 0.0845(13) Uani 1 1 d .
H15A H 0.6003 0.0944 0.7532 0.101 Uiso 1 1 calc R
H15B H 0.4852 0.0767 0.6631 0.101 Uiso 1 1 calc R
C16A C 0.4993(5) 0.2531(4) 0.7118(2) 0.0752(11) Uani 1 1 d .
H16A H 0.5816 0.3019 0.7480 0.090 Uiso 1 1 calc R
H16B H 0.4666 0.2842 0.6579 0.090 Uiso 1 1 calc R
S1B S 0.07754(11) 0.85983(8) 0.37301(5) 0.0552(2) Uani 1 1 d .
N1B N 0.2393(3) 0.9861(2) 0.49683(14) 0.0468(6) Uani 1 1 d .
N2B N 0.2895(3) 1.2924(2) 0.35207(15) 0.0492(6) Uani 1 1 d .
N3B N 0.0127(4) 1.0522(3) 0.22501(17) 0.0803(10) Uani 1 1 d .
C1B C 0.1233(4) 0.7951(3) 0.46604(19) 0.0477(8) Uani 1 1 d .
C2B C 0.0826(4) 0.6806(3) 0.4860(2) 0.0638(10) Uani 1 1 d .
H2B H 0.0267 0.6270 0.4462 0.077 Uiso 1 1 calc R
C3B C 0.1279(4) 0.6493(3) 0.5665(2) 0.0680(10) Uani 1 1 d .
H3B H 0.1014 0.5739 0.5815 0.082 Uiso 1 1 calc R
C4B C 0.2123(4) 0.7294(4) 0.6249(2) 0.0694(11) Uani 1 1 d .
H4B H 0.2431 0.7062 0.6785 0.083 Uiso 1 1 calc R
C5B C 0.2520(4) 0.8424(3) 0.60592(19) 0.0595(9) Uani 1 1 d .
H5B H 0.3072 0.8956 0.6462 0.071 Uiso 1 1 calc R
C6B C 0.2073(4) 0.8750(3) 0.52482(18) 0.0467(8) Uani 1 1 d .
C7B C 0.1781(3) 0.9918(3) 0.41950(17) 0.0408(7) Uani 1 1 d .
C8B C 0.1877(4) 1.0924(3) 0.36775(17) 0.0445(7) Uani 1 1 d .
C9B C 0.0936(4) 1.0738(3) 0.2868(2) 0.0545(9) Uani 1 1 d .
C10B C 0.2662(4) 1.1976(3) 0.39709(17) 0.0414(7) Uani 1 1 d .
C11B C 0.3396(4) 1.2259(3) 0.48550(17) 0.0490(8) Uani 1 1 d .
H11C H 0.4360 1.1759 0.4995 0.059 Uiso 1 1 calc R
H11D H 0.2526 1.2145 0.5243 0.059 Uiso 1 1 calc R
C12B C 0.3987(4) 1.3542(3) 0.4894(2) 0.0649(10) Uani 1 1 d .
H12C H 0.3405 1.3997 0.5311 0.078 Uiso 1 1 calc R
H12D H 0.5221 1.3614 0.5040 0.078 Uiso 1 1 calc R
C13B C 0.3537(5) 1.3978(3) 0.4033(2) 0.0685(10) Uani 1 1 d .
H13C H 0.2656 1.4568 0.4051 0.082 Uiso 1 1 calc R
H13D H 0.4547 1.4315 0.3812 0.082 Uiso 1 1 calc R
C14B C 0.2405(4) 1.3018(3) 0.2645(2) 0.0633(10) Uani 1 1 d .
H14B H 0.1175 1.3120 0.2490 0.076 Uiso 1 1 calc R
C15B C 0.3621(6) 1.3608(4) 0.2134(2) 0.0930(14) Uani 1 1 d .
H15C H 0.4704 1.3915 0.2413 0.112 Uiso 1 1 calc R
H15D H 0.3138 1.4069 0.1687 0.112 Uiso 1 1 calc R
C16B C 0.3365(6) 1.2306(4) 0.2032(2) 0.0901(14) Uani 1 1 d .
H16C H 0.4290 1.1824 0.2251 0.108 Uiso 1 1 calc R
H16D H 0.2723 1.1977 0.1524 0.108 Uiso 1 1 calc R

loop_
_atom_site_aniso_label
_atom_site_aniso_U_11
_atom_site_aniso_U_22
_atom_site_aniso_U_33
_atom_site_aniso_U_23
_atom_site_aniso_U_13
_atom_site_aniso_U_12
S1A 0.0889(7) 0.0580(7) 0.0553(5) 0.0147(5) 0.0089(5) 0.0177(6)
N1A 0.0668(18) 0.0445(17) 0.0451(15) 0.0001(13) 0.0012(13) -0.0014(14)
N2A 0.0559(16) 0.0443(18) 0.0544(17) 0.0040(14) 0.0057(13) 0.0037(14)
N3A 0.213(4) 0.080(3) 0.060(2) 0.011(2) -0.019(2) 0.051(3)
C1A 0.0467(18) 0.051(2) 0.0550(19) 0.0082(17) 0.0046(15) 0.0047(16)
C2A 0.067(2) 0.060(3) 0.081(3) 0.016(2) 0.009(2) 0.011(2)
C3A 0.064(2) 0.056(3) 0.081(3) -0.007(2) 0.002(2) 0.005(2)
C4A 0.067(2) 0.078(3) 0.059(2) -0.019(2) 0.0036(19) -0.010(2)
C5A 0.080(2) 0.062(3) 0.055(2) -0.0036(19) -0.0030(18) -0.002(2)
C6A 0.0470(18) 0.044(2) 0.056(2) 0.0050(17) 0.0002(15) -0.0023(16)
C7A 0.0483(18) 0.0421(19) 0.0499(19) 0.0093(16) -0.0001(14) -0.0023(15)
C8A 0.0571(19) 0.047(2) 0.0429(18) 0.0095(16) 0.0016(15) 0.0005(16)
C9A 0.118(3) 0.055(3) 0.049(2) 0.0001(19) -0.003(2) 0.015(2)
C10A 0.0443(17) 0.048(2) 0.0481(18) 0.0070(16) 0.0050(14) -0.0028(16)
C11A 0.063(2) 0.054(2) 0.0470(18) 0.0142(16) 0.0056(15) 0.0027(18)
C12A 0.086(3) 0.059(3) 0.069(2) 0.020(2) 0.006(2) 0.012(2)
C13A 0.092(3) 0.053(2) 0.084(3) 0.018(2) 0.011(2) 0.010(2)
C14A 0.060(2) 0.061(3) 0.056(2) -0.0098(19) 0.0005(17) -0.0035(19)
C15A 0.088(3) 0.084(3) 0.081(3) -0.016(2) 0.018(2) 0.010(3)
C16A 0.085(3) 0.088(3) 0.051(2) -0.003(2) 0.0072(19) -0.014(2)
S1B 0.0646(5) 0.0467(5) 0.0533(5) -0.0009(4) 0.0045(4) -0.0082(4)
N1B 0.0515(15) 0.0435(17) 0.0453(15) 0.0076(13) 0.0024(12) -0.0037(13)
N2B 0.0566(16) 0.0426(17) 0.0487(15) 0.0043(13) 0.0067(12) -0.0046(13)
N3B 0.110(3) 0.073(2) 0.0528(19) 0.0043(17) -0.0156(17) -0.016(2)
C1B 0.0408(17) 0.046(2) 0.058(2) 0.0078(16) 0.0122(14) 0.0001(15)
C2B 0.068(2) 0.049(2) 0.073(2) 0.001(2) 0.0067(19) -0.0078(19)
C3B 0.065(2) 0.046(2) 0.098(3) 0.024(2) 0.015(2) -0.0012(19)
C4B 0.070(2) 0.068(3) 0.073(3) 0.026(2) 0.0039(19) 0.003(2)
C5B 0.057(2) 0.062(3) 0.061(2) 0.0119(19) 0.0052(17) -0.0026(19)
C6B 0.0443(17) 0.047(2) 0.0503(19) 0.0106(16) 0.0087(14) 0.0042(16)
C7B 0.0406(16) 0.0359(17) 0.0459(17) -0.0001(14) 0.0062(13) -0.0002(14)
C8B 0.0501(18) 0.044(2) 0.0395(17) 0.0024(15) 0.0031(14) 0.0025(16)
C9B 0.074(2) 0.044(2) 0.0460(19) 0.0033(17) 0.0082(17) -0.0040(18)
C10B 0.0410(16) 0.045(2) 0.0398(16) 0.0043(15) 0.0095(13) 0.0038(15)
C11B 0.0554(19) 0.049(2) 0.0414(17) -0.0059(15) 0.0034(14) -0.0036(16)
C12B 0.075(2) 0.052(2) 0.066(2) -0.0086(19) 0.0095(18) -0.0137(19)
C13B 0.086(3) 0.045(2) 0.073(3) 0.001(2) 0.005(2) -0.010(2)
C14B 0.069(2) 0.062(3) 0.060(2) 0.0201(19) -0.0027(18) -0.002(2)
C15B 0.121(4) 0.088(4) 0.074(3) 0.038(3) 0.012(2) -0.018(3)
C16B 0.128(4) 0.096(4) 0.050(2) 0.018(2) 0.020(2) 0.003(3)

loop_
_atom_type_symbol
_atom_type_description
_atom_type_scat_dispersion_real
_atom_type_scat_dispersion_imag
_atom_type_scat_source
C C 0.0033 0.0016 'International Tables Vol C Tables 4.2.6.8 and 6.1.1.4'
H H 0.0000 0.0000 'International Tables Vol C Tables 4.2.6.8 and 6.1.1.4'
N N 0.0061 0.0033 'International Tables Vol C Tables 4.2.6.8 and 6.1.1.4'
S S 0.1246 0.1234 'International Tables Vol C Tables 4.2.6.8 and 6.1.1.4'

loop_
_geom_angle_atom_site_label_1
_geom_angle_atom_site_label_2
_geom_angle_atom_site_label_3
_geom_angle
C1A S1A C7A 89.31(15)
C7A N1A C6A 109.9(3)
C10A N2A C13A 113.2(3)
C10A N2A C14A 126.5(3)
C14A N2A C13A 120.2(3)
C2A C1A S1A 128.9(3)
C2A C1A C6A 121.6(3)
C6A C1A S1A 109.5(2)
C1A C2A H2A 121.1
C3A C2A C1A 117.9(3)
C3A C2A H2A 121.1
C2A C3A H3A 119.4
C2A C3A C4A 121.1(4)
C4A C3A H3A 119.4
C3A C4A H4A 119.3
C3A C4A C5A 121.3(3)
C5A C4A H4A 119.3
C4A C5A H5A 120.7
C6A C5A C4A 118.6(3)
C6A C5A H5A 120.7
C1A C6A N1A 116.0(3)
C5A C6A N1A 124.5(3)
C5A C6A C1A 119.5(3)
N1A C7A S1A 115.3(2)
N1A C7A C8A 127.1(3)
C8A C7A S1A 117.5(2)
C9A C8A C7A 113.6(3)
C10A C8A C7A 123.7(3)
C10A C8A C9A 122.5(3)
N3A C9A C8A 174.4(4)
N2A C10A C8A 126.6(3)
N2A C10A C11A 109.6(3)
C8A C10A C11A 123.8(3)
C10A C11A H11A 110.8
C10A C11A H11B 110.8
C10A C11A C12A 105.0(3)
H11A C11A H11B 108.8
C12A C11A H11A 110.8
C12A C11A H11B 110.8
C11A C12A H12A 110.3
C11A C12A H12B 110.3
H12A C12A H12B 108.6
C13A C12A C11A 107.0(3)
C13A C12A H12A 110.3
C13A C12A H12B 110.3
N2A C13A C12A 104.7(3)
N2A C13A H13A 110.8
N2A C13A H13B 110.8
C12A C13A H13A 110.8
C12A C13A H13B 110.8
H13A C13A H13B 108.9
N2A C14A H14A 115.8
N2A C14A C15A 119.0(3)
N2A C14A C16A 118.9(3)
C15A C14A H14A 115.8
C16A C14A H14A 115.8
C16A C14A C15A 59.9(2)
C14A C15A H15A 117.8
C14A C15A H15B 117.8
H15A C15A H15B 115.0
C16A C15A C14A 59.5(2)
C16A C15A H15A 117.8
C16A C15A H15B 117.8
C14A C16A C15A 60.6(3)
C14A C16A H16A 117.7
C14A C16A H16B 117.7
C15A C16A H16A 117.7
C15A C16A H16B 117.7
H16A C16A H16B 114.8
C1B S1B C7B 88.84(15)
C7B N1B C6B 110.7(3)
C10B N2B C13B 113.6(3)
C10B N2B C14B 126.9(3)
C14B N2B C13B 119.1(3)
C2B C1B S1B 128.5(3)
C6B C1B S1B 110.3(3)
C6B C1B C2B 121.3(3)
C1B C2B H2B 121.0
C3B C2B C1B 118.1(3)
C3B C2B H2B 121.0
C2B C3B H3B 119.8
C2B C3B C4B 120.4(4)
C4B C3B H3B 119.8
C3B C4B H4B 119.1
C5B C4B C3B 121.9(3)
C5B C4B H4B 119.1
C4B C5B H5B 120.9
C4B C5B C6B 118.3(3)
C6B C5B H5B 120.9
C1B C6B N1B 115.4(3)
C1B C6B C5B 120.1(3)
C5B C6B N1B 124.5(3)
N1B C7B S1B 114.8(2)
N1B C7B C8B 127.2(3)
C8B C7B S1B 118.0(2)
C9B C8B C7B 113.5(3)
C10B C8B C7B 122.6(3)
C10B C8B C9B 123.7(3)
N3B C9B C8B 174.8(4)
N2B C10B C8B 126.3(3)
N2B C10B C11B 108.9(3)
C8B C10B C11B 124.9(3)
C10B C11B H11C 110.6
C10B C11B H11D 110.6
C10B C11B C12B 105.7(2)
H11C C11B H11D 108.7
C12B C11B H11C 110.6
C12B C11B H11D 110.6
C11B C12B H12C 110.4
C11B C12B H12D 110.4
H12C C12B H12D 108.6
C13B C12B C11B 106.7(3)
C13B C12B H12C 110.4
C13B C12B H12D 110.4
N2B C13B C12B 104.4(3)
N2B C13B H13C 110.9
N2B C13B H13D 110.9
C12B C13B H13C 110.9
C12B C13B H13D 110.9
H13C C13B H13D 108.9
N2B C14B H14B 116.3
N2B C14B C15B 118.6(3)
N2B C14B C16B 117.7(3)
C15B C14B H14B 116.3
C15B C14B C16B 60.0(3)
C16B C14B H14B 116.3
C14B C15B H15C 117.7
C14B C15B H15D 117.7
C14B C15B C16B 60.5(3)
H15C C15B H15D 114.8
C16B C15B H15C 117.7
C16B C15B H15D 117.7
C14B C16B H16C 117.8
C14B C16B H16D 117.8
C15B C16B C14B 59.5(3)
C15B C16B H16C 117.8
C15B C16B H16D 117.8
H16C C16B H16D 115.0

loop_
_geom_bond_atom_site_label_1
_geom_bond_atom_site_label_2
_geom_bond_distance
S1A C1A 1.724(3)
S1A C7A 1.768(3)
N1A C6A 1.400(4)
N1A C7A 1.304(3)
N2A C10A 1.342(4)
N2A C13A 1.467(4)
N2A C14A 1.440(4)
N3A C9A 1.147(4)
C1A C2A 1.392(4)
C1A C6A 1.394(4)
C2A H2A 0.9300
C2A C3A 1.369(4)
C3A H3A 0.9300
C3A C4A 1.376(4)
C4A H4A 0.9300
C4A C5A 1.385(5)
C5A H5A 0.9300
C5A C6A 1.383(4)
C7A C8A 1.465(4)
C8A C9A 1.430(4)
C8A C10A 1.389(4)
C10A C11A 1.495(4)
C11A H11A 0.9700
C11A H11B 0.9700
C11A C12A 1.522(4)
C12A H12A 0.9700
C12A H12B 0.9700
C12A C13A 1.499(4)
C13A H13A 0.9700
C13A H13B 0.9700
C14A H14A 0.9800
C14A C15A 1.484(4)
C14A C16A 1.468(5)
C15A H15A 0.9700
C15A H15B 0.9700
C15A C16A 1.473(5)
C16A H16A 0.9700
C16A H16B 0.9700
S1B C1B 1.719(3)
S1B C7B 1.774(3)
N1B C6B 1.394(4)
N1B C7B 1.298(3)
N2B C10B 1.352(4)
N2B C13B 1.468(4)
N2B C14B 1.436(3)
N3B C9B 1.140(3)
C1B C2B 1.398(4)
C1B C6B 1.383(4)
C2B H2B 0.9300
C2B C3B 1.380(4)
C3B H3B 0.9300
C3B C4B 1.382(5)
C4B H4B 0.9300
C4B C5B 1.375(5)
C5B H5B 0.9300
C5B C6B 1.394(4)
C7B C8B 1.460(4)
C8B C9B 1.439(4)
C8B C10B 1.373(4)
C10B C11B 1.498(3)
C11B H11C 0.9700
C11B H11D 0.9700
C11B C12B 1.520(4)
C12B H12C 0.9700
C12B H12D 0.9700
C12B C13B 1.513(4)
C13B H13C 0.9700
C13B H13D 0.9700
C14B H14B 0.9800
C14B C15B 1.481(5)
C14B C16B 1.495(5)
C15B H15C 0.9700
C15B H15D 0.9700
C15B C16B 1.488(6)
C16B H16C 0.9700
C16B H16D 0.9700

loop_
_geom_torsion_atom_site_label_1
_geom_torsion_atom_site_label_2
_geom_torsion_atom_site_label_3
_geom_torsion_atom_site_label_4
_geom_torsion
S1A C1A C2A C3A 178.9(3)
S1A C1A C6A N1A 0.2(4)
S1A C1A C6A C5A -177.8(3)
S1A C7A C8A C9A -10.9(4)
S1A C7A C8A C10A 174.6(2)
N1A C7A C8A C9A 168.0(3)
N1A C7A C8A C10A -6.5(5)
N2A C10A C11A C12A -3.2(4)
N2A C14A C15A C16A -108.5(4)
N2A C14A C16A C15A 108.7(3)
C1A S1A C7A N1A -0.2(3)
C1A S1A C7A C8A 178.9(3)
C1A C2A C3A C4A 0.1(5)
C2A C1A C6A N1A -179.3(3)
C2A C1A C6A C5A 2.7(5)
C2A C3A C4A C5A 0.5(6)
C3A C4A C5A C6A 0.5(6)
C4A C5A C6A N1A -179.9(3)
C4A C5A C6A C1A -2.0(5)
C6A N1A C7A S1A 0.4(3)
C6A N1A C7A C8A -178.6(3)
C6A C1A C2A C3A -1.7(5)
C7A S1A C1A C2A 179.4(3)
C7A S1A C1A C6A 0.0(2)
C7A N1A C6A C1A -0.4(4)
C7A N1A C6A C5A 177.5(3)
C7A C8A C10A N2A -177.7(3)
C7A C8A C10A C11A 4.1(5)
C8A C10A C11A C12A 175.2(3)
C9A C8A C10A N2A 8.3(5)
C9A C8A C10A C11A -169.9(3)
C10A N2A C13A C12A -7.4(4)
C10A N2A C14A C15A 137.8(4)
C10A N2A C14A C16A 68.3(4)
C10A C11A C12A C13A -1.3(4)
C11A C12A C13A N2A 4.9(4)
C13A N2A C10A C8A -171.6(3)
C13A N2A C10A C11A 6.8(4)
C13A N2A C14A C15A -47.1(5)
C13A N2A C14A C16A -116.6(4)
C14A N2A C10A C8A 3.8(5)
C14A N2A C10A C11A -177.8(3)
C14A N2A C13A C12A 176.9(3)
S1B C1B C2B C3B -177.8(2)
S1B C1B C6B N1B -1.3(3)
S1B C1B C6B C5B 178.0(2)
S1B C7B C8B C9B 7.0(3)
S1B C7B C8B C10B -178.5(2)
N1B C7B C8B C9B -174.8(3)
N1B C7B C8B C10B -0.3(5)
N2B C10B C11B C12B 4.1(3)
N2B C14B C15B C16B 107.2(4)
N2B C14B C16B C15B -108.7(4)
C1B S1B C7B N1B 0.1(2)
C1B S1B C7B C8B 178.6(2)
C1B C2B C3B C4B -0.6(5)
C2B C1B C6B N1B -179.7(3)
C2B C1B C6B C5B -0.5(5)
C2B C3B C4B C5B 0.9(6)
C3B C4B C5B C6B -1.0(5)
C4B C5B C6B N1B 180.0(3)
C4B C5B C6B C1B 0.8(5)
C6B N1B C7B S1B -0.9(3)
C6B N1B C7B C8B -179.1(3)
C6B C1B C2B C3B 0.4(5)
C7B S1B C1B C2B 178.9(3)
C7B S1B C1B C6B 0.6(2)
C7B N1B C6B C1B 1.4(4)
C7B N1B C6B C5B -177.8(3)
C7B C8B C10B N2B 175.8(3)
C7B C8B C10B C11B -4.5(4)
C8B C10B C11B C12B -175.6(3)
C9B C8B C10B N2B -10.3(5)
C9B C8B C10B C11B 169.4(3)
C10B N2B C13B C12B 9.1(4)
C10B N2B C14B C15B -138.0(4)
C10B N2B C14B C16B -68.9(5)
C10B C11B C12B C13B 1.4(3)
C11B C12B C13B N2B -5.9(3)
C13B N2B C10B C8B 171.2(3)
C13B N2B C10B C11B -8.5(3)
C13B N2B C14B C15B 49.8(4)
C13B N2B C14B C16B 118.9(4)
C14B N2B C10B C8B -1.3(5)
C14B N2B C10B C11B 179.0(3)
C14B N2B C13B C12B -177.7(3)
